data_7218305
loop_
_publ_author_name
'Shreeve, J. M.'
'Thottempudi, Venugopal'
'Zhang, Jiaheng'
'He, Chunlin'

_publ_section_title
;
 Azo-substituted 1,2,4-oxadiazoles as insensitive energetic materials
;
_journal_name_full 'RSC Adv.'
_journal_paper_doi 10.1039/C4RA10821C
_journal_year 2014
_chemical_formula_moiety 'C4 H4 N8 O2, C2 H6 O1 S1, H2 O1'
_chemical_formula_sum 'C6 H12 N8 O4 S'
_chemical_formula_weight 292.30
_chemical_name_systematic
; 
 (E)-3,3'-(diazene-1,2-diyl)bis(1,2,4-oxadiazol-5-amine) DMSO hydrate
;
_space_group_IT_number 14
_symmetry_cell_setting monoclinic
_symmetry_space_group_name_Hall '-P 2yn'
_symmetry_space_group_name_H-M 'P 1 21/n 1'
_atom_sites_solution_hydrogens geom
_atom_sites_solution_primary direct
_atom_sites_solution_secondary difmap
_audit_creation_date 2014-02-14
_audit_creation_method 'from SHELXTL CIF, local template and enCIFer'
_cell_angle_alpha 90.00
_cell_angle_beta 97.7710(10)
_cell_angle_gamma 90.00
_cell_formula_units_Z 4
_cell_length_a 7.4439(8)
_cell_length_b 22.253(3)
_cell_length_c 7.6787(9)
_cell_measurement_temperature 150(2)
_cell_volume 1260.3(3)
_computing_cell_refinement 'Bruker APEX2 v2010.3-0 (Bruker, 2009)'
_computing_data_collection 'Bruker APEX2 v2010.3-0 (Bruker, 2009)'
_computing_data_reduction
;
Bruker SAINT v7.68A (Bruker, 2009), Bruker XPREP v2008/2 (Bruker, 2008)
;
_computing_molecular_graphics 'Bruker SHELXTL v2008/4 (Bruker, 2008)'
_computing_publication_material 'Bruker SHELXTL v2008/4 (Bruker, 2008)'
_computing_structure_refinement 'Bruker SHELXTL v2008/4 (Bruker, 2008)'
_computing_structure_solution 'Bruker SHELXTL v2008/4 (Bruker, 2008)'
_diffrn_ambient_temperature 150(2)
_diffrn_measured_fraction_theta_full 0.996
_diffrn_measured_fraction_theta_max 0.996
_diffrn_measurement_device_type 'Bruker SMART APEX II CCD'
_diffrn_measurement_method '\w scans'
_diffrn_radiation_monochromator graphite
_diffrn_radiation_source 'fine focus sealed tube'
_diffrn_radiation_type MoK\a
_diffrn_radiation_wavelength 0.71073
_diffrn_reflns_av_R_equivalents 0.0198
_diffrn_reflns_av_sigmaI/netI 0.0155
_diffrn_reflns_limit_h_max 9
_diffrn_reflns_limit_h_min -9
_diffrn_reflns_limit_k_max 27
_diffrn_reflns_limit_k_min -23
_diffrn_reflns_limit_l_max 9
_diffrn_reflns_limit_l_min -9
_diffrn_reflns_number 11449
_diffrn_reflns_theta_full 26.47
_diffrn_reflns_theta_max 26.47
_diffrn_reflns_theta_min 2.83
_exptl_absorpt_coefficient_mu 0.284
_exptl_absorpt_correction_T_max 0.9506
_exptl_absorpt_correction_T_min 0.9022
_exptl_absorpt_correction_type multi-scan
_exptl_absorpt_process_details 'SADABS v2008/1 (Bruker, 2008)'
_exptl_crystal_colour yellow
_exptl_crystal_density_diffrn 1.541
_exptl_crystal_density_method 'not measured'
_exptl_crystal_description prism
_exptl_crystal_F_000 608
_exptl_crystal_size_max 0.37
_exptl_crystal_size_mid 0.25
_exptl_crystal_size_min 0.18
_refine_diff_density_max 0.213
_refine_diff_density_min -0.344
_refine_diff_density_rms 0.051
_refine_ls_extinction_method none
_refine_ls_goodness_of_fit_ref 1.048
_refine_ls_hydrogen_treatment mixed
_refine_ls_matrix_type full
_refine_ls_number_parameters 180
_refine_ls_number_reflns 2613
_refine_ls_number_restraints 0
_refine_ls_restrained_S_all 1.048
_refine_ls_R_factor_all 0.0295
_refine_ls_R_factor_gt 0.0275
_refine_ls_shift/su_max 0.001
_refine_ls_shift/su_mean 0.000
_refine_ls_structure_factor_coef Fsqd
_refine_ls_weighting_details 'calc w=1/[\s^2^(Fo^2^)+(0.0394P)^2^+0.4554P] where P=(Fo^2^+2Fc^2^)/3'
_refine_ls_weighting_scheme calc
_refine_ls_wR_factor_gt 0.0735
_refine_ls_wR_factor_ref 0.0752
_reflns_number_gt 2413
_reflns_number_total 2613
_reflns_threshold_expression I>2\s(I)
_cod_data_source_file c4ra10821c2.cif
_cod_data_source_block shrv257
_cod_depositor_comments
;
The following automatic conversions were performed:

'_symmetry_cell_setting' value 'Monoclinic' changed to 'monoclinic'
according to
/usr/data/users/saulius/crontab/automatic-downloads/rss-feeds/RSC/lib/dictionaries/cif_core.dic
dictionary named 'cif_core.dic' version 2.4.2 from 2011-04-26.

Automatic conversion script
Id: cif_fix_values 2827 2014-09-09 07:05:25Z andrius 
;
_cod_original_cell_volume 1260.3(2)
_cod_original_sg_symbol_H-M P2(1)/n
_cod_database_code 7218305

loop_
_symmetry_equiv_pos_as_xyz
'x, y, z'
'-x+1/2, y+1/2, -z+1/2'
'-x, -y, -z'
'x-1/2, -y-1/2, z-1/2'

loop_
_atom_site_label
_atom_site_type_symbol
_atom_site_fract_x
_atom_site_fract_y
_atom_site_fract_z
_atom_site_U_iso_or_equiv
_atom_site_adp_type
_atom_site_occupancy
_atom_site_symmetry_multiplicity
_atom_site_calc_flag
_atom_site_refinement_flags
O1 O 0.56832(12) -0.11579(4) 0.17227(11) 0.0224(2) Uani 1 1 d .
N2 N 0.58605(15) -0.09860(5) 0.35283(13) 0.0234(2) Uani 1 1 d .
C3 C 0.66634(15) -0.04640(5) 0.34983(15) 0.0183(2) Uani 1 1 d .
N4 N 0.70411(13) -0.02601(5) 0.19216(13) 0.0188(2) Uani 1 1 d .
C5 C 0.64140(15) -0.07029(5) 0.08637(16) 0.0186(2) Uani 1 1 d .
N6 N 0.70989(13) -0.01708(5) 0.51336(13) 0.0195(2) Uani 1 1 d .
N7 N 0.80070(13) 0.03005(5) 0.49832(13) 0.0188(2) Uani 1 1 d .
C8 C 0.84718(15) 0.05879(6) 0.66258(15) 0.0179(2) Uani 1 1 d .
N9 N 0.94357(14) 0.10800(5) 0.66236(13) 0.0210(2) Uani 1 1 d .
O10 O 0.96817(11) 0.12419(4) 0.84353(10) 0.0211(2) Uani 1 1 d .
C11 C 0.88185(16) 0.08115(5) 0.92746(15) 0.0183(2) Uani 1 1 d .
N12 N 0.80443(14) 0.03964(5) 0.81952(13) 0.0192(2) Uani 1 1 d .
N13 N 0.64307(15) -0.07532(5) -0.08371(13) 0.0233(2) Uani 1 1 d .
H13A H 0.6907 -0.0466 -0.1417 0.028 Uiso 1 1 calc R
H13B H 0.5965 -0.1074 -0.1398 0.028 Uiso 1 1 calc R
N14 N 0.88198(15) 0.08579(5) 1.09795(13) 0.0233(2) Uani 1 1 d .
H14A H 0.8250 0.0589 1.1542 0.028 Uiso 1 1 calc R
H14B H 0.9391 0.1158 1.1560 0.028 Uiso 1 1 calc R
S1S S 0.64090(4) 0.186655(13) 1.34282(4) 0.02096(10) Uani 1 1 d .
O2S O 0.44212(12) 0.18289(4) 1.26785(12) 0.0258(2) Uani 1 1 d .
C3S C 0.7296(2) 0.24430(7) 1.2177(2) 0.0377(4) Uani 1 1 d .
H3SA H 0.7274 0.2308 1.0960 0.057 Uiso 1 1 calc R
H3SB H 0.8548 0.2532 1.2684 0.057 Uiso 1 1 calc R
H3SC H 0.6555 0.2806 1.2200 0.057 Uiso 1 1 calc R
C4S C 0.64966(19) 0.22691(7) 1.54350(18) 0.0312(3) Uani 1 1 d .
H4SC H 0.5797 0.2642 1.5234 0.047 Uiso 1 1 calc R
H4SD H 0.7760 0.2366 1.5878 0.047 Uiso 1 1 calc R
H4SE H 0.5981 0.2022 1.6300 0.047 Uiso 1 1 calc R
O5S O 0.09053(13) 0.16407(5) 1.34697(12) 0.0261(2) Uani 1 1 d .
H5SA H 0.200(3) 0.1683(8) 1.344(2) 0.039 Uiso 1 1 d .
H5SB H 0.081(2) 0.1491(8) 1.444(2) 0.039 Uiso 1 1 d .

loop_
_atom_site_aniso_label
_atom_site_aniso_U_11
_atom_site_aniso_U_22
_atom_site_aniso_U_33
_atom_site_aniso_U_23
_atom_site_aniso_U_13
_atom_site_aniso_U_12
O1 0.0283(5) 0.0199(4) 0.0190(4) -0.0009(3) 0.0036(3) -0.0058(3)
N2 0.0287(5) 0.0235(6) 0.0180(5) -0.0007(4) 0.0038(4) -0.0039(4)
C3 0.0180(5) 0.0189(6) 0.0182(6) 0.0003(4) 0.0028(4) 0.0008(4)
N4 0.0214(5) 0.0185(5) 0.0167(5) -0.0003(4) 0.0027(4) -0.0011(4)
C5 0.0177(5) 0.0166(6) 0.0212(6) 0.0010(4) 0.0018(4) -0.0004(4)
N6 0.0202(5) 0.0198(5) 0.0187(5) 0.0001(4) 0.0031(4) 0.0000(4)
N7 0.0195(5) 0.0199(5) 0.0171(5) 0.0005(4) 0.0025(4) 0.0003(4)
C8 0.0177(5) 0.0186(6) 0.0175(6) 0.0009(4) 0.0027(4) 0.0012(4)
N9 0.0247(5) 0.0232(6) 0.0150(5) 0.0001(4) 0.0022(4) -0.0023(4)
O10 0.0260(4) 0.0205(4) 0.0167(4) -0.0002(3) 0.0025(3) -0.0051(3)
C11 0.0186(5) 0.0172(6) 0.0192(6) 0.0019(4) 0.0030(4) -0.0003(4)
N12 0.0222(5) 0.0193(5) 0.0160(5) -0.0001(4) 0.0029(4) -0.0022(4)
N13 0.0314(6) 0.0202(5) 0.0180(5) -0.0018(4) 0.0027(4) -0.0066(4)
N14 0.0304(6) 0.0223(5) 0.0174(5) -0.0019(4) 0.0042(4) -0.0078(4)
S1S 0.02032(17) 0.01821(17) 0.02397(17) -0.00147(11) 0.00157(12) 0.00220(11)
O2S 0.0226(5) 0.0260(5) 0.0272(5) -0.0014(4) -0.0024(4) -0.0042(3)
C3S 0.0284(7) 0.0409(9) 0.0459(9) 0.0125(7) 0.0122(6) -0.0018(6)
C4S 0.0310(7) 0.0306(7) 0.0310(7) -0.0098(6) 0.0002(5) -0.0036(6)
O5S 0.0238(5) 0.0327(5) 0.0215(5) 0.0013(4) 0.0019(4) -0.0031(4)

loop_
_atom_type_symbol
_atom_type_description
_atom_type_scat_dispersion_real
_atom_type_scat_dispersion_imag
_atom_type_scat_source
C C 0.0033 0.0016 'International Tables Vol C Tables 4.2.6.8 and 6.1.1.4'
H H 0.0000 0.0000 'International Tables Vol C Tables 4.2.6.8 and 6.1.1.4'
N N 0.0061 0.0033 'International Tables Vol C Tables 4.2.6.8 and 6.1.1.4'
O O 0.0106 0.0060 'International Tables Vol C Tables 4.2.6.8 and 6.1.1.4'
S S 0.1246 0.1234 'International Tables Vol C Tables 4.2.6.8 and 6.1.1.4'

loop_
_geom_angle_atom_site_label_1
_geom_angle_atom_site_label_2
_geom_angle_atom_site_label_3
_geom_angle
C5 O1 N2 106.32(9)
C3 N2 O1 101.73(9)
N2 C3 N4 117.57(11)
N2 C3 N6 116.42(10)
N4 C3 N6 125.99(11)
C5 N4 C3 101.56(10)
N13 C5 N4 128.69(11)
N13 C5 O1 118.48(10)
N4 C5 O1 112.82(10)
N7 N6 C3 111.34(10)
N6 N7 C8 111.33(10)
N9 C8 N12 117.29(10)
N9 C8 N7 116.42(10)
N12 C8 N7 126.27(11)
C8 N9 O10 102.03(9)
C11 O10 N9 106.11(9)
N14 C11 N12 128.49(11)
N14 C11 O10 118.64(11)
N12 C11 O10 112.86(10)
C11 N12 C8 101.71(10)
C5 N13 H13A 120.0
C5 N13 H13B 120.0
H13A N13 H13B 120.0
C11 N14 H14A 120.0
C11 N14 H14B 120.0
H14A N14 H14B 120.0
O2S S1S C4S 106.07(6)
O2S S1S C3S 104.42(6)
C4S S1S C3S 97.57(8)
S1S C3S H3SA 109.5
S1S C3S H3SB 109.5
H3SA C3S H3SB 109.5
S1S C3S H3SC 109.5
H3SA C3S H3SC 109.5
H3SB C3S H3SC 109.5
S1S C4S H4SC 109.5
S1S C4S H4SD 109.5
H4SC C4S H4SD 109.5
S1S C4S H4SE 109.5
H4SC C4S H4SE 109.5
H4SD C4S H4SE 109.5
H5SA O5S H5SB 106.0(16)

loop_
_geom_bond_atom_site_label_1
_geom_bond_atom_site_label_2
_geom_bond_distance
O1 C5 1.3612(14)
O1 N2 1.4270(13)
N2 C3 1.3080(16)
C3 N4 1.3576(15)
C3 N6 1.4133(15)
N4 C5 1.3214(16)
C5 N13 1.3125(16)
N6 N7 1.2614(15)
N7 C8 1.4149(15)
C8 N9 1.3092(16)
C8 N12 1.3561(15)
N9 O10 1.4246(12)
O10 C11 1.3630(14)
C11 N14 1.3131(15)
C11 N12 1.3203(16)
N13 H13A 0.8800
N13 H13B 0.8800
N14 H14A 0.8800
N14 H14B 0.8800
S1S O2S 1.5158(9)
S1S C4S 1.7760(14)
S1S C3S 1.7821(15)
C3S H3SA 0.9800
C3S H3SB 0.9800
C3S H3SC 0.9800
C4S H4SC 0.9800
C4S H4SD 0.9800
C4S H4SE 0.9800
O5S H5SA 0.821(19)
O5S H5SB 0.830(19)

loop_
_geom_hbond_atom_site_label_D
_geom_hbond_atom_site_label_H
_geom_hbond_atom_site_label_A
_geom_hbond_distance_DH
_geom_hbond_distance_HA
_geom_hbond_distance_DA
_geom_hbond_angle_DHA
_geom_hbond_site_symmetry_A
N13 H13A N12 0.88 2.13 2.9631(15) 156.6 1_554
N13 H13B O2S 0.88 1.95 2.8087(14) 165.4 3_656
N14 H14A N4 0.88 2.13 2.9538(15) 155.7 1_556
N14 H14B O5S 0.88 2.03 2.8806(14) 161.8 1_655
O5S H5SA O2S 0.821(19) 1.998(19) 2.7971(14) 164.2(17) .
O5S H5SB N9 0.830(19) 2.269(19) 3.0554(14) 158.3(16) 1_456

loop_
_geom_torsion_atom_site_label_1
_geom_torsion_atom_site_label_2
_geom_torsion_atom_site_label_3
_geom_torsion_atom_site_label_4
_geom_torsion
C5 O1 N2 C3 -0.25(12)
O1 N2 C3 N4 0.34(14)
O1 N2 C3 N6 -178.12(9)
N2 C3 N4 C5 -0.28(14)
N6 C3 N4 C5 178.01(11)
C3 N4 C5 N13 -179.28(12)
C3 N4 C5 O1 0.08(13)
N2 O1 C5 N13 179.54(10)
N2 O1 C5 N4 0.11(13)
N2 C3 N6 N7 174.16(10)
N4 C3 N6 N7 -4.15(16)
C3 N6 N7 C8 -178.90(9)
N6 N7 C8 N9 179.28(10)
N6 N7 C8 N12 0.62(16)
N12 C8 N9 O10 -0.27(14)
N7 C8 N9 O10 -179.06(9)
C8 N9 O10 C11 0.35(11)
N9 O10 C11 N14 -179.22(10)
N9 O10 C11 N12 -0.34(13)
N14 C11 N12 C8 178.91(12)
O10 C11 N12 C8 0.17(13)
N9 C8 N12 C11 0.08(14)
N7 C8 N12 C11 178.73(11)
